data_7057263
loop_
_publ_author_name
'Nwachukwu, Chideraa I.'
'Kehoe, Zachary R.'
'Bowling, Nathan P.'
'Speetzen, Erin D.'
'Bosch, Eric'

_publ_section_title
;
 Cooperative halogen bonding and polarized \p-stacking in the formation of
 coloured charge-transfer co-crystals
;
_journal_issue 13
_journal_name_full 'New Journal of Chemistry'
_journal_page_first 10615
_journal_paper_doi 10.1039/C8NJ00693H
_journal_volume 42
_journal_year 2018
_chemical_formula_moiety 'C14 H3 F4 I N2 O4, C15 H14 N2'
_chemical_formula_sum 'C29 H17 F4 I N4 O4'
_chemical_formula_weight 688.36
_chemical_name_common
;
Co-crystal between 4-[4-(N,N-dimethylamino) phenylethynyl] pyridine 
and 1-(3,5-dinitrophenylethynyl)-2,3,5,6-tetrafluoro-4-iodobenzene
;
_space_group_crystal_system monoclinic
_space_group_IT_number 14
_space_group_name_Hall '-P 2ybc'
_space_group_name_H-M_alt 'P 1 21/c 1'
_symmetry_space_group_name_Hall '-P 2ybc'
_symmetry_space_group_name_H-M 'P 1 21/c 1'
_atom_sites_solution_hydrogens geom
_audit_creation_method SHELXL-2017/1
_audit_update_record
;
2018-03-16 deposited with the CCDC.
2018-03-27 downloaded from the CCDC.
;
_cell_angle_alpha 90
_cell_angle_beta 105.6000(10)
_cell_angle_gamma 90
_cell_formula_units_Z 4
_cell_length_a 24.1533(13)
_cell_length_b 6.8223(4)
_cell_length_c 16.8260(9)
_cell_measurement_reflns_used 8214
_cell_measurement_temperature 100(2)
_cell_measurement_theta_max 27.21
_cell_measurement_theta_min 2.43
_cell_volume 2670.5(3)
_computing_cell_refinement 'SMART, Bruker, 2014'
_computing_data_collection 'SMART, Bruker, 2014'
_computing_data_reduction 'SAINT, Bruker, 2014'
_computing_molecular_graphics 'XSeed (Barbour, 2001)'
_computing_publication_material 'XSeed (Barbour, 2001)'
_computing_structure_refinement 'SHELXL-2017/1 (Sheldrick, 2015)'
_computing_structure_solution 'SHELXT 2014/6 (Sheldrick, 2015)'
_diffrn_ambient_temperature 100(2)
_diffrn_detector_area_resol_mean 8.3660
_diffrn_measured_fraction_theta_full 1.000
_diffrn_measured_fraction_theta_max 0.993
_diffrn_measurement_device_type 'Bruker APEX-II CCD'
_diffrn_measurement_method 'phi and omega scans'
_diffrn_radiation_monochromator graphite
_diffrn_radiation_source 'fine-focus sealed tube'
_diffrn_radiation_type MoK\a
_diffrn_radiation_wavelength 0.71073
_diffrn_reflns_av_R_equivalents 0.0436
_diffrn_reflns_av_unetI/netI 0.0324
_diffrn_reflns_Laue_measured_fraction_full 1.000
_diffrn_reflns_Laue_measured_fraction_max 0.993
_diffrn_reflns_limit_h_max 31
_diffrn_reflns_limit_h_min -31
_diffrn_reflns_limit_k_max 8
_diffrn_reflns_limit_k_min -8
_diffrn_reflns_limit_l_max 21
_diffrn_reflns_limit_l_min -21
_diffrn_reflns_number 31716
_diffrn_reflns_point_group_measured_fraction_full 1.000
_diffrn_reflns_point_group_measured_fraction_max 0.993
_diffrn_reflns_theta_full 25.242
_diffrn_reflns_theta_max 27.409
_diffrn_reflns_theta_min 1.751
_exptl_absorpt_coefficient_mu 1.271
_exptl_absorpt_correction_T_max 1.000
_exptl_absorpt_correction_T_min 0.877
_exptl_absorpt_correction_type multi-scan
_exptl_absorpt_process_details 'SADABS V2014 (Bruker, 2014)'
_exptl_crystal_colour red
_exptl_crystal_density_diffrn 1.712
_exptl_crystal_description 'cut rod'
_exptl_crystal_F_000 1360
_exptl_crystal_size_max 0.35
_exptl_crystal_size_mid 0.08
_exptl_crystal_size_min 0.03
_refine_diff_density_max 0.900
_refine_diff_density_min -0.371
_refine_diff_density_rms 0.092
_refine_ls_extinction_method none
_refine_ls_goodness_of_fit_ref 1.028
_refine_ls_hydrogen_treatment constr
_refine_ls_matrix_type full
_refine_ls_number_parameters 381
_refine_ls_number_reflns 6030
_refine_ls_number_restraints 0
_refine_ls_restrained_S_all 1.028
_refine_ls_R_factor_all 0.0427
_refine_ls_R_factor_gt 0.0314
_refine_ls_shift/su_max 0.002
_refine_ls_shift/su_mean 0.000
_refine_ls_structure_factor_coef Fsqd
_refine_ls_weighting_details 'w=1/[\s^2^(Fo^2^)+(0.0351P)^2^+2.2799P] where P=(Fo^2^+2Fc^2^)/3'
_refine_ls_weighting_scheme calc
_refine_ls_wR_factor_gt 0.0691
_refine_ls_wR_factor_ref 0.0730
_reflns_Friedel_coverage 0.000
_reflns_number_gt 4992
_reflns_number_total 6030
_reflns_threshold_expression 'I > 2\s(I)'
_cod_data_source_file c8nj00693h1.cif
_cod_data_source_block eb643_a
_cod_depositor_comments 'Adding full bibliography for 7057261--7057264.cif.'
_cod_database_code 7057263
_shelx_shelxl_version_number 2017/1
_shelx_space_group_comment
;
The symmetry employed for this shelxl refinement is uniquely defined
by the following loop, which should always be used as a source of
symmetry information in preference to the above space-group names.
They are only intended as comments.
;

loop_
_space_group_symop_operation_xyz
'x, y, z'
'-x, y+1/2, -z+1/2'
'-x, -y, -z'
'x, -y-1/2, z-1/2'

loop_
_atom_site_label
_atom_site_type_symbol
_atom_site_fract_x
_atom_site_fract_y
_atom_site_fract_z
_atom_site_U_iso_or_equiv
_atom_site_adp_type
_atom_site_occupancy
_atom_site_site_symmetry_order
_atom_site_calc_flag
_atom_site_refinement_flags_posn
_atom_site_refinement_flags_adp
I1 I 0.49549(2) 0.64218(2) 0.33266(2) 0.02014(6) Uani 1 1 d . .
F1 F 0.72295(6) 0.5828(3) 0.47386(10) 0.0304(4) Uani 1 1 d . .
O1 O 0.83870(9) 0.6287(3) 0.99620(13) 0.0326(5) Uani 1 1 d . .
N1 N 0.40632(9) 0.5958(3) 0.18826(13) 0.0210(5) Uani 1 1 d . .
C1 C 0.31205(11) 0.5569(4) 0.09697(16) 0.0213(5) Uani 1 1 d . .
H1 H 0.272895 0.523182 0.090204 0.026 Uiso 1 1 calc R U
F2 F 0.62930(7) 0.5774(2) 0.34662(9) 0.0280(4) Uani 1 1 d . .
O2 O 0.93160(9) 0.6055(3) 1.02250(12) 0.0364(5) Uani 1 1 d . .
N2 N 0.12176(9) 0.6603(4) -0.44856(13) 0.0235(5) Uani 1 1 d . .
C2 C 0.35057(11) 0.5519(4) 0.17460(16) 0.0221(6) Uani 1 1 d . .
H2 H 0.336730 0.515577 0.220292 0.026 Uiso 1 1 calc R U
F3 F 0.51594(6) 0.7463(3) 0.52588(9) 0.0291(4) Uani 1 1 d . .
O3 O 1.02185(9) 0.6386(5) 0.79953(15) 0.0560(8) Uani 1 1 d . .
N3 N 0.88346(10) 0.6185(3) 0.97471(14) 0.0255(5) Uani 1 1 d . .
C3 C 0.42500(11) 0.6434(4) 0.12234(16) 0.0200(5) Uani 1 1 d . .
H3 H 0.464706 0.671302 0.130898 0.024 Uiso 1 1 calc R U
F4 F 0.61020(7) 0.7436(3) 0.65411(9) 0.0291(4) Uani 1 1 d . .
O4 O 0.97087(10) 0.6054(4) 0.67477(14) 0.0505(7) Uani 1 1 d . .
N4 N 0.97597(10) 0.6239(3) 0.74831(15) 0.0260(5) Uani 1 1 d . .
C4 C 0.38961(11) 0.6539(4) 0.04278(16) 0.0183(5) Uani 1 1 d . .
H4 H 0.404791 0.689161 -0.001780 0.022 Uiso 1 1 calc R U
C5 C 0.33090(11) 0.6116(3) 0.02888(15) 0.0169(5) Uani 1 1 d . .
C6 C 0.29209(11) 0.6231(4) -0.05185(16) 0.0205(5) Uani 1 1 d . .
C7 C 0.25951(11) 0.6290(4) -0.11976(16) 0.0199(5) Uani 1 1 d . .
C8 C 0.22354(11) 0.6328(4) -0.20243(15) 0.0178(5) Uani 1 1 d . .
C9 C 0.24841(11) 0.6315(4) -0.26849(16) 0.0194(5) Uani 1 1 d . .
H9 H 0.289088 0.627374 -0.257482 0.023 Uiso 1 1 calc R U
C10 C 0.21531(11) 0.6361(4) -0.34920(16) 0.0196(5) Uani 1 1 d . .
H10 H 0.233453 0.633933 -0.392774 0.024 Uiso 1 1 calc R U
C11 C 0.15451(11) 0.6440(4) -0.36794(15) 0.0176(5) Uani 1 1 d . .
C12 C 0.12930(11) 0.6382(4) -0.30187(15) 0.0173(5) Uani 1 1 d . .
H12 H 0.088624 0.637725 -0.312551 0.021 Uiso 1 1 calc R U
C13 C 0.16348(11) 0.6332(4) -0.22095(16) 0.0178(5) Uani 1 1 d . .
H13 H 0.145616 0.629972 -0.177089 0.021 Uiso 1 1 calc R U
C14 C 0.14846(12) 0.6433(4) -0.51615(16) 0.0240(6) Uani 1 1 d . .
H14A H 0.178531 0.743021 -0.509968 0.036 Uiso 1 1 calc R U
H14B H 0.119334 0.662798 -0.568728 0.036 Uiso 1 1 calc R U
H14C H 0.165498 0.512697 -0.515294 0.036 Uiso 1 1 calc R U
C15 C 0.06009(11) 0.6297(4) -0.46791(17) 0.0231(6) Uani 1 1 d . .
H15A H 0.052262 0.501504 -0.446954 0.035 Uiso 1 1 calc R U
H15B H 0.043675 0.633990 -0.527855 0.035 Uiso 1 1 calc R U
H15C H 0.042716 0.732823 -0.441979 0.035 Uiso 1 1 calc R U
C16 C 0.67162(11) 0.6196(4) 0.48766(17) 0.0208(6) Uani 1 1 d . .
C17 C 0.62313(11) 0.6192(4) 0.42196(16) 0.0188(5) Uani 1 1 d . .
C18 C 0.56928(10) 0.6578(4) 0.43264(16) 0.0179(5) Uani 1 1 d . .
C19 C 0.56684(11) 0.7001(4) 0.51216(16) 0.0198(5) Uani 1 1 d . .
C20 C 0.61519(11) 0.6997(4) 0.57843(16) 0.0199(5) Uani 1 1 d . .
C21 C 0.66919(11) 0.6564(4) 0.56804(16) 0.0190(5) Uani 1 1 d . .
C22 C 0.72059(11) 0.6529(4) 0.63473(17) 0.0221(6) Uani 1 1 d . .
C23 C 0.76537(11) 0.6490(4) 0.68626(17) 0.0224(6) Uani 1 1 d . .
C24 C 0.82056(11) 0.6421(4) 0.74593(16) 0.0199(5) Uani 1 1 d . .
C25 C 0.82499(11) 0.6379(4) 0.83018(17) 0.0208(5) Uani 1 1 d . .
H25 H 0.791514 0.643697 0.849513 0.025 Uiso 1 1 calc R U
C26 C 0.87908(11) 0.6251(4) 0.88539(16) 0.0200(5) Uani 1 1 d . .
C27 C 0.92928(11) 0.6187(4) 0.86088(16) 0.0207(5) Uani 1 1 d . .
H27 H 0.965917 0.608405 0.899606 0.025 Uiso 1 1 calc R U
C28 C 0.92323(11) 0.6280(4) 0.77693(17) 0.0199(5) Uani 1 1 d . .
C29 C 0.87060(11) 0.6387(4) 0.71895(16) 0.0199(5) Uani 1 1 d . .
H29 H 0.868351 0.643661 0.661743 0.024 Uiso 1 1 calc R U

loop_
_atom_site_aniso_label
_atom_site_aniso_U_11
_atom_site_aniso_U_22
_atom_site_aniso_U_33
_atom_site_aniso_U_23
_atom_site_aniso_U_13
_atom_site_aniso_U_12
I1 0.01593(9) 0.02094(9) 0.01963(9) 0.00210(7) -0.00200(6) -0.00183(7)
F1 0.0147(8) 0.0365(9) 0.0394(10) -0.0061(8) 0.0061(7) 0.0035(7)
O1 0.0285(11) 0.0425(13) 0.0302(11) -0.0003(9) 0.0136(9) -0.0015(9)
N1 0.0196(11) 0.0210(12) 0.0200(11) 0.0003(9) 0.0013(9) 0.0017(9)
C1 0.0154(12) 0.0234(13) 0.0245(13) 0.0000(11) 0.0044(10) 0.0023(11)
F2 0.0260(8) 0.0332(9) 0.0250(8) -0.0079(7) 0.0075(7) -0.0011(7)
O2 0.0268(11) 0.0552(15) 0.0216(10) -0.0011(10) -0.0030(9) -0.0076(10)
N2 0.0129(10) 0.0397(14) 0.0167(11) 0.0000(10) 0.0018(9) 0.0002(10)
C2 0.0212(13) 0.0242(14) 0.0210(13) 0.0003(11) 0.0061(11) 0.0031(11)
F3 0.0139(8) 0.0484(11) 0.0248(8) -0.0001(8) 0.0047(6) 0.0033(7)
O3 0.0147(11) 0.118(3) 0.0348(13) 0.0001(14) 0.0055(10) -0.0011(13)
N3 0.0234(12) 0.0297(13) 0.0224(12) -0.0011(10) 0.0044(10) -0.0038(10)
C3 0.0166(12) 0.0175(12) 0.0236(13) -0.0009(11) 0.0012(10) -0.0007(10)
F4 0.0248(9) 0.0430(10) 0.0178(8) 0.0008(7) 0.0029(7) -0.0006(7)
O4 0.0331(13) 0.092(2) 0.0312(12) -0.0050(13) 0.0162(10) -0.0030(13)
N4 0.0195(12) 0.0313(14) 0.0284(13) 0.0033(10) 0.0082(10) 0.0013(10)
C4 0.0174(12) 0.0166(12) 0.0204(13) -0.0019(10) 0.0041(10) -0.0020(10)
C5 0.0162(12) 0.0135(12) 0.0191(12) -0.0016(9) 0.0013(10) 0.0008(9)
C6 0.0175(12) 0.0184(13) 0.0243(14) -0.0012(10) 0.0037(11) 0.0003(10)
C7 0.0179(12) 0.0161(12) 0.0243(13) 0.0003(10) 0.0035(11) 0.0002(10)
C8 0.0187(12) 0.0129(12) 0.0193(12) -0.0001(10) 0.0009(10) -0.0004(10)
C9 0.0130(12) 0.0232(13) 0.0204(13) 0.0010(11) 0.0019(10) -0.0003(10)
C10 0.0167(12) 0.0214(13) 0.0200(13) 0.0016(11) 0.0039(10) -0.0007(10)
C11 0.0160(12) 0.0170(12) 0.0185(12) -0.0020(10) 0.0025(10) -0.0010(10)
C12 0.0138(12) 0.0166(12) 0.0209(13) 0.0003(10) 0.0038(10) 0.0010(10)
C13 0.0186(12) 0.0165(12) 0.0190(12) 0.0004(10) 0.0066(10) 0.0002(10)
C14 0.0208(13) 0.0344(15) 0.0166(12) -0.0003(12) 0.0050(10) -0.0007(12)
C15 0.0150(12) 0.0311(15) 0.0211(13) 0.0016(11) 0.0010(10) -0.0017(11)
C16 0.0135(12) 0.0178(13) 0.0304(14) -0.0027(11) 0.0046(10) 0.0007(10)
C17 0.0194(12) 0.0156(13) 0.0203(13) -0.0028(10) 0.0035(10) -0.0015(10)
C18 0.0140(12) 0.0150(12) 0.0218(13) 0.0020(10) 0.0000(10) -0.0018(10)
C19 0.0117(12) 0.0205(13) 0.0258(14) 0.0036(11) 0.0028(10) -0.0004(10)
C20 0.0197(13) 0.0205(13) 0.0178(13) 0.0004(10) 0.0020(10) -0.0026(10)
C21 0.0150(12) 0.0146(12) 0.0236(13) 0.0024(10) -0.0015(10) -0.0019(10)
C22 0.0191(13) 0.0155(12) 0.0288(14) 0.0019(11) 0.0013(11) -0.0013(10)
C23 0.0205(13) 0.0173(12) 0.0266(14) -0.0004(11) 0.0016(11) -0.0018(11)
C24 0.0164(12) 0.0136(12) 0.0261(14) 0.0012(10) -0.0004(10) 0.0003(10)
C25 0.0141(12) 0.0180(12) 0.0295(14) 0.0005(11) 0.0041(10) -0.0027(10)
C26 0.0186(13) 0.0183(13) 0.0213(13) -0.0003(10) 0.0020(10) -0.0027(10)
C27 0.0145(12) 0.0215(14) 0.0225(13) -0.0001(10) -0.0012(10) -0.0033(10)
C28 0.0153(12) 0.0187(13) 0.0256(13) -0.0009(11) 0.0052(10) -0.0027(10)
C29 0.0198(13) 0.0165(12) 0.0206(13) -0.0002(10) 0.0006(10) 0.0000(10)

loop_
_atom_type_symbol
_atom_type_description
_atom_type_scat_dispersion_real
_atom_type_scat_dispersion_imag
_atom_type_scat_source
C C 0.0033 0.0016 'International Tables Vol C Tables 4.2.6.8 and 6.1.1.4'
H H 0.0000 0.0000 'International Tables Vol C Tables 4.2.6.8 and 6.1.1.4'
N N 0.0061 0.0033 'International Tables Vol C Tables 4.2.6.8 and 6.1.1.4'
O O 0.0106 0.0060 'International Tables Vol C Tables 4.2.6.8 and 6.1.1.4'
F F 0.0171 0.0103 'International Tables Vol C Tables 4.2.6.8 and 6.1.1.4'
I I -0.4742 1.8119 'International Tables Vol C Tables 4.2.6.8 and 6.1.1.4'

loop_
_geom_angle_atom_site_label_1
_geom_angle_atom_site_label_2
_geom_angle_atom_site_label_3
_geom_angle
C2 N1 C3 117.3(2)
C2 C1 C5 119.8(2)
C2 C1 H1 120.1
C5 C1 H1 120.1
C11 N2 C15 119.5(2)
C11 N2 C14 120.3(2)
C15 N2 C14 117.2(2)
N1 C2 C1 123.1(3)
N1 C2 H2 118.4
C1 C2 H2 118.4
O2 N3 O1 124.4(2)
O2 N3 C26 117.7(2)
O1 N3 C26 117.9(2)
N1 C3 C4 123.6(2)
N1 C3 H3 118.2
C4 C3 H3 118.2
O3 N4 O4 123.7(3)
O3 N4 C28 118.0(2)
O4 N4 C28 118.2(2)
C3 C4 C5 119.0(2)
C3 C4 H4 120.5
C5 C4 H4 120.5
C1 C5 C4 117.2(2)
C1 C5 C6 121.4(2)
C4 C5 C6 121.4(2)
C7 C6 C5 178.8(3)
C6 C7 C8 176.6(3)
C9 C8 C13 117.7(2)
C9 C8 C7 119.7(2)
C13 C8 C7 122.6(2)
C10 C9 C8 121.6(2)
C10 C9 H9 119.2
C8 C9 H9 119.2
C9 C10 C11 120.8(2)
C9 C10 H10 119.6
C11 C10 H10 119.6
N2 C11 C12 121.7(2)
N2 C11 C10 120.5(2)
C12 C11 C10 117.8(2)
C13 C12 C11 120.4(2)
C13 C12 H12 119.8
C11 C12 H12 119.8
C12 C13 C8 121.7(2)
C12 C13 H13 119.2
C8 C13 H13 119.2
N2 C14 H14A 109.5
N2 C14 H14B 109.5
H14A C14 H14B 109.5
N2 C14 H14C 109.5
H14A C14 H14C 109.5
H14B C14 H14C 109.5
N2 C15 H15A 109.5
N2 C15 H15B 109.5
H15A C15 H15B 109.5
N2 C15 H15C 109.5
H15A C15 H15C 109.5
H15B C15 H15C 109.5
F1 C16 C17 119.0(2)
F1 C16 C21 118.9(2)
C17 C16 C21 122.1(2)
F2 C17 C16 118.1(2)
F2 C17 C18 120.5(2)
C16 C17 C18 121.4(2)
C17 C18 C19 116.8(2)
C17 C18 I1 120.73(19)
C19 C18 I1 122.48(18)
F3 C19 C20 118.3(2)
F3 C19 C18 119.5(2)
C20 C19 C18 122.2(2)
F4 C20 C19 119.5(2)
F4 C20 C21 119.4(2)
C19 C20 C21 121.1(2)
C16 C21 C20 116.5(2)
C16 C21 C22 120.3(2)
C20 C21 C22 123.3(3)
C23 C22 C21 175.5(3)
C22 C23 C24 177.7(3)
C25 C24 C29 119.5(2)
C25 C24 C23 121.0(2)
C29 C24 C23 119.5(2)
C26 C25 C24 118.9(2)
C26 C25 H25 120.5
C24 C25 H25 120.5
C27 C26 C25 123.1(3)
C27 C26 N3 118.3(2)
C25 C26 N3 118.7(2)
C28 C27 C26 116.3(2)
C28 C27 H27 121.8
C26 C27 H27 121.8
C29 C28 C27 123.3(2)
C29 C28 N4 118.8(2)
C27 C28 N4 117.9(2)
C28 C29 C24 118.9(2)
C28 C29 H29 120.6
C24 C29 H29 120.6

loop_
_geom_bond_atom_site_label_1
_geom_bond_atom_site_label_2
_geom_bond_distance
I1 C18 2.099(2)
F1 C16 1.345(3)
O1 N3 1.231(3)
N1 C2 1.338(3)
N1 C3 1.345(3)
C1 C2 1.385(4)
C1 C5 1.393(4)
C1 H1 0.9500
F2 C17 1.346(3)
O2 N3 1.226(3)
N2 C11 1.379(3)
N2 C15 1.452(3)
N2 C14 1.455(3)
C2 H2 0.9500
F3 C19 1.348(3)
O3 N4 1.211(3)
N3 C26 1.479(3)
C3 C4 1.383(4)
C3 H3 0.9500
F4 C20 1.345(3)
O4 N4 1.217(3)
N4 C28 1.478(3)
C4 C5 1.404(3)
C4 H4 0.9500
C5 C6 1.430(3)
C6 C7 1.201(4)
C7 C8 1.428(4)
C8 C9 1.398(4)
C8 C13 1.399(4)
C9 C10 1.379(4)
C9 H9 0.9500
C10 C11 1.418(3)
C10 H10 0.9500
C11 C12 1.404(4)
C12 C13 1.390(3)
C12 H12 0.9500
C13 H13 0.9500
C14 H14A 0.9800
C14 H14B 0.9800
C14 H14C 0.9800
C15 H15A 0.9800
C15 H15B 0.9800
C15 H15C 0.9800
C16 C17 1.378(4)
C16 C21 1.392(4)
C17 C18 1.385(4)
C18 C19 1.385(4)
C19 C20 1.381(3)
C20 C21 1.394(4)
C21 C22 1.432(3)
C22 C23 1.191(4)
C23 C24 1.438(4)
C24 C25 1.393(4)
C24 C29 1.401(4)
C25 C26 1.387(4)
C25 H25 0.9500
C26 C27 1.383(4)
C27 C28 1.382(4)
C27 H27 0.9500
C28 C29 1.381(4)
C29 H29 0.9500
